data_4061226
_journal_name_full Organometallics
_journal_paper_doi 10.1021/om049332t
_journal_year 2004
_chemical_formula_sum 'C47 H85 Cl N2 O Si2 Zr'
_chemical_formula_weight 877.02
_space_group_IT_number 14
_symmetry_cell_setting monoclinic
_symmetry_space_group_name_Hall '-P 2yn'
_symmetry_space_group_name_H-M 'P 1 21/n 1'
_cell_angle_alpha 90.00
_cell_angle_beta 91.059(2)
_cell_angle_gamma 90.00
_cell_formula_units_Z 4
_cell_length_a 15.3155(14)
_cell_length_b 17.7690(16)
_cell_length_c 18.5821(17)
_cell_measurement_temperature 123(2)
_cell_volume 5056.1(8)
_diffrn_ambient_temperature 123(2)
_exptl_crystal_density_diffrn 1.152
_cod_depositor_comments
;
The following automatic conversions were performed:
'_symmetry_cell_setting' value 'Monoclinic' changed to 'monoclinic'
according to '/home/saulius/struct/CIF-dictionaries/cif_core.dic'
dictionary named 'cif_core.dic' version 2.4.1 from 2010-06-29.

Automatic conversion script
Id: cif_fix_enum 1527 2010-12-29 10:47:43Z saulius 
;
_cod_original_sg_symbol_H-M 'P 21/n'
_cod_database_code 4061226

loop_
_symmetry_equiv_pos_as_xyz
'x, y, z'
'-x+1/2, y+1/2, -z+1/2'
'-x, -y, -z'
'x-1/2, -y-1/2, z-1/2'

loop_
_atom_site_label
_atom_site_type_symbol
_atom_site_fract_x
_atom_site_fract_y
_atom_site_fract_z
_atom_site_U_iso_or_equiv
_atom_site_adp_type
_atom_site_occupancy
_atom_site_symmetry_multiplicity
_atom_site_calc_flag
_atom_site_refinement_flags
_atom_site_disorder_assembly
_atom_site_disorder_group
Zr1 Zr 0.487053(10) 0.259087(8) 0.216520(8) 0.01493(4) Uani 1 1 d . . .
Cl2 Cl 0.61977(3) 0.18979(2) 0.19163(2) 0.02566(10) Uani 1 1 d . . .
N3 N 0.36033(8) 0.33247(7) 0.23530(6) 0.0136(3) Uani 1 1 d . . .
C4 C 0.39424(10) 0.39355(8) 0.26196(8) 0.0145(3) Uani 1 1 d . . .
C5 C 0.48777(10) 0.38990(9) 0.28227(8) 0.0154(3) Uani 1 1 d . . .
C6 C 0.52946(10) 0.33907(8) 0.32779(8) 0.0148(3) Uani 1 1 d . . .
N7 N 0.49326(8) 0.26825(7) 0.33370(7) 0.0150(3) Uani 1 1 d . . .
C8 C 0.26986(10) 0.31627(8) 0.21586(8) 0.0161(3) Uani 1 1 d . . .
C9 C 0.23719(10) 0.32974(9) 0.14561(8) 0.0182(3) Uani 1 1 d . . .
C10 C 0.15520(11) 0.30127(10) 0.12684(10) 0.0241(4) Uani 1 1 d . . .
C11 C 0.10633(11) 0.26064(11) 0.17482(10) 0.0263(4) Uani 1 1 d . . .
C12 C 0.13848(11) 0.24918(10) 0.24375(9) 0.0221(4) Uani 1 1 d . . .
C13 C 0.21962(10) 0.27702(9) 0.26619(9) 0.0178(3) Uani 1 1 d . . .
C14 C 0.24869(11) 0.26455(10) 0.34361(9) 0.0194(3) Uani 1 1 d . . .
C15 C 0.27237(13) 0.18256(11) 0.35775(11) 0.0267(4) Uani 1 1 d . . .
C16 C 0.17801(13) 0.29024(13) 0.39564(11) 0.0297(4) Uani 1 1 d . . .
C17 C 0.28511(11) 0.37476(9) 0.08911(9) 0.0201(3) Uani 1 1 d . . .
C18 C 0.30894(14) 0.32542(12) 0.02441(10) 0.0289(4) Uani 1 1 d . . .
C19 C 0.23142(13) 0.44280(11) 0.06274(11) 0.0284(4) Uani 1 1 d . . .
C20 C 0.35217(11) 0.47175(9) 0.27138(9) 0.0186(3) Uani 1 1 d . . .
C21 C 0.25261(12) 0.47144(11) 0.27137(11) 0.0248(4) Uani 1 1 d . . .
C22 C 0.38505(14) 0.52224(11) 0.21022(10) 0.0267(4) Uani 1 1 d . . .
C23 C 0.38355(13) 0.50674(11) 0.34294(10) 0.0249(4) Uani 1 1 d . . .
C24 C 0.62313(10) 0.35867(9) 0.35528(9) 0.0183(3) Uani 1 1 d . . .
C25 C 0.68213(12) 0.36307(12) 0.28920(10) 0.0249(4) Uani 1 1 d . . .
C26 C 0.62697(12) 0.43539(10) 0.39313(10) 0.0231(4) Uani 1 1 d . . .
C27 C 0.66211(12) 0.29786(10) 0.40464(10) 0.0217(4) Uani 1 1 d . . .
C28 C 0.48344(10) 0.22806(9) 0.40030(8) 0.0167(3) Uani 1 1 d . . .
C29 C 0.49259(10) 0.14846(9) 0.40032(9) 0.0190(3) Uani 1 1 d . . .
C30 C 0.47664(12) 0.10835(10) 0.46308(10) 0.0243(4) Uani 1 1 d . . .
C31 C 0.45046(12) 0.14292(10) 0.52509(10) 0.0260(4) Uani 1 1 d . . .
C32 C 0.44105(11) 0.21999(10) 0.52510(9) 0.0227(4) Uani 1 1 d . . .
C33 C 0.45761(10) 0.26395(9) 0.46457(8) 0.0182(3) Uani 1 1 d . . .
C34 C 0.44653(11) 0.34872(10) 0.47604(9) 0.0211(4) Uani 1 1 d . . .
C35 C 0.35208(13) 0.37108(12) 0.49166(11) 0.0275(4) Uani 1 1 d . . .
C36 C 0.50450(14) 0.37746(11) 0.53842(10) 0.0264(4) Uani 1 1 d . . .
C37 C 0.52013(12) 0.10274(9) 0.33568(10) 0.0226(4) Uani 1 1 d . . .
C38 C 0.61423(14) 0.07560(12) 0.34375(13) 0.0335(5) Uani 1 1 d . . .
C39 C 0.45936(14) 0.03600(11) 0.32016(12) 0.0295(4) Uani 1 1 d . . .
C40 C 0.39675(11) 0.17459(10) 0.16443(9) 0.0198(3) Uani 1 1 d . . .
Si41 Si 0.42566(3) 0.11537(3) 0.08534(3) 0.02234(11) Uani 1 1 d . . .
C42 C 0.49189(16) 0.16545(12) 0.01635(12) 0.0333(5) Uani 1 1 d . . .
C43 C 0.32422(15) 0.08169(14) 0.03826(12) 0.0361(5) Uani 1 1 d . . .
C44 C 0.48858(16) 0.03042(11) 0.11464(12) 0.0342(5) Uani 1 1 d . . .
C45 C 0.51540(11) 0.33992(10) 0.12736(9) 0.0199(3) Uani 1 1 d . . .
Si46 Si 0.60992(3) 0.38284(3) 0.08107(3) 0.02261(11) Uani 1 1 d . . .
C47 C 0.71303(14) 0.32753(14) 0.08530(13) 0.0352(5) Uani 1 1 d . . .
C48 C 0.63106(18) 0.47958(12) 0.11751(12) 0.0370(5) Uani 1 1 d . . .
C49 C 0.57839(15) 0.39526(13) -0.01614(10) 0.0321(4) Uani 1 1 d . . .
H50 H 0.5176(11) 0.4316(10) 0.2716(9) 0.021(5) Uiso 1 1 d . . .
H51 H 0.1328(11) 0.3104(9) 0.0797(10) 0.021(5) Uiso 1 1 d . . .
H52 H 0.0545(12) 0.2407(9) 0.1622(10) 0.023(5) Uiso 1 1 d . . .
H53 H 0.1033(11) 0.2217(9) 0.2776(9) 0.015(4) Uiso 1 1 d . . .
H54 H 0.2983(10) 0.2934(9) 0.3526(8) 0.011(4) Uiso 1 1 d . . .
H55 H 0.2209(13) 0.1495(10) 0.3538(10) 0.034(5) Uiso 1 1 d . . .
H56 H 0.3156(13) 0.1652(10) 0.3234(11) 0.035(6) Uiso 1 1 d . . .
H57 H 0.2961(11) 0.1758(9) 0.4052(10) 0.023(5) Uiso 1 1 d . . .
H58 H 0.1940(13) 0.2812(10) 0.4445(12) 0.037(6) Uiso 1 1 d . . .
H59 H 0.1256(13) 0.2598(10) 0.3892(10) 0.032(5) Uiso 1 1 d . . .
H60 H 0.1605(14) 0.3430(13) 0.3881(11) 0.051(7) Uiso 1 1 d . . .
H61 H 0.3372(10) 0.3928(8) 0.1107(8) 0.011(4) Uiso 1 1 d . . .
H62 H 0.3464(12) 0.3530(10) -0.0085(10) 0.029(5) Uiso 1 1 d . . .
H63 H 0.2566(13) 0.3119(10) 0.0000(10) 0.033(5) Uiso 1 1 d . . .
H64 H 0.3400(13) 0.2804(11) 0.0410(11) 0.037(6) Uiso 1 1 d . . .
H65 H 0.1802(13) 0.4276(10) 0.0381(10) 0.027(5) Uiso 1 1 d . . .
H66 H 0.2665(13) 0.4720(11) 0.0266(10) 0.038(6) Uiso 1 1 d . . .
H67 H 0.2161(13) 0.4764(11) 0.1029(11) 0.038(6) Uiso 1 1 d . . .
H68 H 0.2272(11) 0.4564(9) 0.2260(10) 0.022(5) Uiso 1 1 d . . .
H69 H 0.2337(12) 0.5184(11) 0.2824(10) 0.031(5) Uiso 1 1 d . . .
H70 H 0.2305(13) 0.4403(11) 0.3090(11) 0.039(6) Uiso 1 1 d . . .
H71 H 0.3640(13) 0.5062(11) 0.1640(12) 0.042(6) Uiso 1 1 d . . .
H72 H 0.3631(13) 0.5708(11) 0.2169(10) 0.036(6) Uiso 1 1 d . . .
H73 H 0.4496(14) 0.5244(10) 0.2097(10) 0.035(6) Uiso 1 1 d . . .
H74 H 0.3574(12) 0.5564(11) 0.3458(10) 0.032(5) Uiso 1 1 d . . .
H75 H 0.3648(12) 0.4760(10) 0.3832(10) 0.030(5) Uiso 1 1 d . . .
H76 H 0.4444(13) 0.5122(10) 0.3433(10) 0.030(5) Uiso 1 1 d . . .
H77 H 0.6608(11) 0.4007(10) 0.2527(10) 0.024(5) Uiso 1 1 d . . .
H78 H 0.7391(12) 0.3801(9) 0.3055(9) 0.023(5) Uiso 1 1 d . . .
H79 H 0.6881(11) 0.3153(11) 0.2664(10) 0.026(5) Uiso 1 1 d . . .
H80 H 0.6089(11) 0.4754(10) 0.3598(9) 0.020(5) Uiso 1 1 d . . .
H81 H 0.5906(12) 0.4378(10) 0.4346(10) 0.027(5) Uiso 1 1 d . . .
H82 H 0.6859(13) 0.4439(10) 0.4067(10) 0.031(5) Uiso 1 1 d . . .
H83 H 0.7218(11) 0.3090(9) 0.4146(9) 0.018(4) Uiso 1 1 d . . .
H84 H 0.6326(11) 0.2924(9) 0.4494(9) 0.018(4) Uiso 1 1 d . . .
H85 H 0.6614(11) 0.2488(10) 0.3831(10) 0.025(5) Uiso 1 1 d . . .
H86 H 0.4835(11) 0.0563(10) 0.4625(9) 0.027(5) Uiso 1 1 d . . .
H87 H 0.4374(11) 0.1154(9) 0.5669(10) 0.024(5) Uiso 1 1 d . . .
H88 H 0.4218(11) 0.2427(9) 0.5662(9) 0.019(4) Uiso 1 1 d . . .
H89 H 0.4640(10) 0.3748(9) 0.4340(9) 0.016(4) Uiso 1 1 d . . .
H90 H 0.3118(13) 0.3619(10) 0.4518(11) 0.032(5) Uiso 1 1 d . . .
H91 H 0.3304(13) 0.3413(11) 0.5307(12) 0.043(6) Uiso 1 1 d . . .
H92 H 0.3464(12) 0.4259(11) 0.5044(10) 0.031(5) Uiso 1 1 d . . .
H93 H 0.4814(12) 0.3587(10) 0.5836(11) 0.031(5) Uiso 1 1 d . . .
H94 H 0.5045(12) 0.4329(11) 0.5400(10) 0.031(5) Uiso 1 1 d . . .
H95 H 0.5642(12) 0.3593(10) 0.5349(9) 0.025(5) Uiso 1 1 d . . .
H96 H 0.5177(11) 0.1326(9) 0.2954(9) 0.022(5) Uiso 1 1 d . . .
H97 H 0.6567(14) 0.1161(11) 0.3531(11) 0.041(6) Uiso 1 1 d . . .
H98 H 0.6344(13) 0.0494(11) 0.3033(11) 0.038(6) Uiso 1 1 d . . .
H99 H 0.6187(12) 0.0442(10) 0.3864(10) 0.028(5) Uiso 1 1 d . . .
H100 H 0.4716(13) 0.0158(11) 0.2776(11) 0.033(6) Uiso 1 1 d . . .
H101 H 0.4646(13) -0.0029(11) 0.3561(11) 0.035(6) Uiso 1 1 d . . .
H102 H 0.3982(13) 0.0507(10) 0.3171(10) 0.030(5) Uiso 1 1 d . . .
H103 H 0.3825(13) 0.1424(11) 0.2041(11) 0.037(6) Uiso 1 1 d . . .
H104 H 0.3453(13) 0.1976(11) 0.1546(10) 0.034(6) Uiso 1 1 d . . .
H105 H 0.5019(14) 0.1322(12) -0.0237(12) 0.049(6) Uiso 1 1 d . . .
H106 H 0.4633(13) 0.2084(12) -0.0051(11) 0.042(6) Uiso 1 1 d . . .
H107 H 0.5452(15) 0.1804(12) 0.0330(12) 0.049(7) Uiso 1 1 d . . .
H108 H 0.3366(13) 0.0536(11) -0.0048(12) 0.047(6) Uiso 1 1 d . . .
H109 H 0.2857(16) 0.1207(13) 0.0256(12) 0.057(8) Uiso 1 1 d . . .
H110 H 0.2914(14) 0.0508(12) 0.0694(12) 0.046(6) Uiso 1 1 d . . .
H111 H 0.5097(14) 0.0043(11) 0.0739(12) 0.047(6) Uiso 1 1 d . . .
H112 H 0.4515(15) -0.0014(12) 0.1417(12) 0.051(7) Uiso 1 1 d . . .
H113 H 0.5368(14) 0.0436(11) 0.1440(12) 0.043(6) Uiso 1 1 d . . .
H114 H 0.4901(11) 0.3071(10) 0.0932(10) 0.025(5) Uiso 1 1 d . . .
H115 H 0.4755(12) 0.3798(10) 0.1316(10) 0.030(5) Uiso 1 1 d . . .
H116 H 0.7377(14) 0.3275(11) 0.1293(12) 0.042(6) Uiso 1 1 d . . .
H117 H 0.7044(14) 0.2767(13) 0.0704(12) 0.050(7) Uiso 1 1 d . . .
H118 H 0.7553(16) 0.3450(13) 0.0536(13) 0.062(7) Uiso 1 1 d . . .
H119 H 0.6722(18) 0.5026(14) 0.0963(14) 0.076(9) Uiso 1 1 d . . .
H120 H 0.577(2) 0.5101(15) 0.1112(15) 0.093(10) Uiso 1 1 d . . .
H121 H 0.6500(15) 0.4775(12) 0.1639(14) 0.059(7) Uiso 1 1 d . . .
H122 H 0.5275(14) 0.4285(11) -0.0212(11) 0.042(6) Uiso 1 1 d . . .
H123 H 0.6254(15) 0.4147(12) -0.0432(12) 0.050(7) Uiso 1 1 d . . .
H124 H 0.5588(13) 0.3489(12) -0.0402(11) 0.041(6) Uiso 1 1 d . . .
C1S C 0.84988(19) 0.11505(13) 0.21873(14) 0.0439(6) Uani 1 1 d . . .
C2S C 0.86240(18) 0.16968(12) 0.27894(13) 0.0423(5) Uani 1 1 d . . .
O3S O 0.89794(9) 0.23665(7) 0.25123(8) 0.0410(4) Uani 1 1 d . . .
C4S C 0.91384(16) 0.29179(14) 0.30468(16) 0.0534(7) Uani 1 1 d . . .
C5S C 0.9321(2) 0.36553(16) 0.2681(3) 0.0843(13) Uani 1 1 d . . .
H6S H 0.9054(15) 0.1023(11) 0.2016(12) 0.046(7) Uiso 1 1 d . . .
H7S H 0.8124(14) 0.1351(11) 0.1789(12) 0.043(6) Uiso 1 1 d . . .
H8S H 0.8214(15) 0.0729(14) 0.2331(12) 0.058(7) Uiso 1 1 d . . .
H9S H 0.9076(16) 0.1519(13) 0.3149(13) 0.064(8) Uiso 1 1 d . . .
H10S H 0.8061(14) 0.1817(11) 0.2993(11) 0.042(6) Uiso 1 1 d . . .
H11S H 0.9625(15) 0.2771(12) 0.3355(12) 0.050(7) Uiso 1 1 d . . .
H12S H 0.8645(13) 0.2971(10) 0.3376(10) 0.033(5) Uiso 1 1 d . . .
H13S H 0.9830(18) 0.3624(14) 0.2386(14) 0.069(8) Uiso 1 1 d . . .
H14S H 0.879(2) 0.3753(17) 0.2376(17) 0.107(13) Uiso 1 1 d . . .
H15S H 0.9403(19) 0.4033(17) 0.3060(16) 0.093(10) Uiso 1 1 d . . .

loop_
_atom_site_aniso_label
_atom_site_aniso_U_11
_atom_site_aniso_U_22
_atom_site_aniso_U_33
_atom_site_aniso_U_23
_atom_site_aniso_U_13
_atom_site_aniso_U_12
Zr1 0.01566(7) 0.01413(8) 0.01498(7) -0.00097(6) 0.00011(5) 0.00058(6)
Cl2 0.0222(2) 0.0236(2) 0.0314(2) 0.00022(17) 0.00426(18) 0.00657(16)
N3 0.0145(6) 0.0147(7) 0.0117(6) 0.0000(5) -0.0010(5) -0.0005(5)
C4 0.0173(8) 0.0152(8) 0.0109(7) 0.0019(6) -0.0005(6) 0.0007(6)
C5 0.0169(8) 0.0128(8) 0.0163(8) -0.0011(6) -0.0010(6) -0.0024(6)
C6 0.0152(7) 0.0155(8) 0.0137(7) -0.0029(6) -0.0006(6) 0.0005(6)
N7 0.0163(6) 0.0128(7) 0.0159(6) 0.0007(5) -0.0012(5) 0.0001(5)
C8 0.0149(8) 0.0150(8) 0.0185(8) -0.0036(6) -0.0011(6) 0.0018(6)
C9 0.0186(8) 0.0185(8) 0.0173(8) -0.0022(6) -0.0023(6) 0.0020(6)
C10 0.0217(9) 0.0293(10) 0.0210(9) -0.0026(7) -0.0069(7) 0.0007(7)
C11 0.0171(8) 0.0328(10) 0.0289(9) -0.0041(8) -0.0056(7) -0.0051(7)
C12 0.0177(8) 0.0247(10) 0.0241(9) -0.0013(7) 0.0017(7) -0.0036(7)
C13 0.0176(8) 0.0168(8) 0.0189(8) -0.0027(6) 0.0006(6) 0.0010(6)
C14 0.0174(8) 0.0236(9) 0.0172(8) 0.0002(7) 0.0006(6) -0.0052(7)
C15 0.0254(10) 0.0282(10) 0.0265(10) 0.0050(8) -0.0040(8) -0.0037(8)
C16 0.0280(11) 0.0406(13) 0.0208(10) -0.0013(8) 0.0053(8) -0.0038(9)
C17 0.0194(9) 0.0250(9) 0.0155(8) -0.0001(7) -0.0048(7) -0.0010(7)
C18 0.0321(11) 0.0354(12) 0.0193(9) -0.0024(8) 0.0000(8) 0.0000(9)
C19 0.0288(10) 0.0317(11) 0.0245(10) 0.0052(8) -0.0049(8) 0.0035(8)
C20 0.0215(8) 0.0138(8) 0.0203(8) -0.0023(6) -0.0043(7) 0.0039(6)
C21 0.0237(9) 0.0201(10) 0.0304(10) -0.0077(8) -0.0058(8) 0.0083(7)
C22 0.0343(11) 0.0179(10) 0.0276(10) 0.0032(8) -0.0046(8) 0.0042(8)
C23 0.0283(10) 0.0199(10) 0.0261(10) -0.0081(7) -0.0075(8) 0.0066(8)
C24 0.0163(8) 0.0181(8) 0.0202(8) 0.0007(6) -0.0053(6) -0.0004(6)
C25 0.0167(9) 0.0314(11) 0.0266(10) 0.0014(8) -0.0019(7) -0.0029(7)
C26 0.0218(9) 0.0186(9) 0.0285(10) -0.0002(7) -0.0075(8) -0.0033(7)
C27 0.0188(9) 0.0215(10) 0.0246(9) 0.0021(7) -0.0064(7) 0.0001(7)
C28 0.0149(7) 0.0170(8) 0.0180(8) 0.0028(6) -0.0036(6) -0.0012(6)
C29 0.0173(8) 0.0168(8) 0.0229(9) 0.0035(6) -0.0038(7) 0.0003(6)
C30 0.0264(9) 0.0186(9) 0.0276(10) 0.0068(7) -0.0044(7) -0.0011(7)
C31 0.0267(10) 0.0291(10) 0.0220(9) 0.0103(8) -0.0017(7) -0.0037(7)
C32 0.0220(9) 0.0294(10) 0.0166(8) 0.0013(7) -0.0022(7) -0.0021(7)
C33 0.0157(8) 0.0211(8) 0.0177(8) 0.0007(6) -0.0049(6) -0.0008(6)
C34 0.0248(9) 0.0217(9) 0.0166(8) -0.0008(7) -0.0021(7) -0.0002(7)
C35 0.0277(10) 0.0313(11) 0.0235(10) -0.0060(8) -0.0030(8) 0.0039(8)
C36 0.0335(11) 0.0256(11) 0.0199(9) -0.0040(7) -0.0041(8) -0.0028(8)
C37 0.0296(10) 0.0153(9) 0.0230(9) 0.0047(7) 0.0019(7) 0.0032(7)
C38 0.0308(11) 0.0251(11) 0.0448(13) -0.0005(10) 0.0049(10) 0.0050(8)
C39 0.0382(12) 0.0183(10) 0.0319(11) 0.0002(8) -0.0024(9) -0.0014(8)
C40 0.0217(9) 0.0181(9) 0.0195(9) -0.0012(7) 0.0006(7) 0.0003(7)
Si41 0.0291(3) 0.0184(2) 0.0196(2) -0.00481(18) 0.0010(2) -0.00014(19)
C42 0.0429(13) 0.0287(12) 0.0285(11) -0.0081(9) 0.0106(10) -0.0016(9)
C43 0.0436(13) 0.0390(13) 0.0256(11) -0.0081(9) -0.0042(10) -0.0069(10)
C44 0.0491(14) 0.0230(11) 0.0306(11) -0.0063(9) 0.0000(10) 0.0070(9)
C45 0.0209(9) 0.0202(9) 0.0186(8) -0.0016(7) 0.0012(7) 0.0007(7)
Si46 0.0241(3) 0.0248(3) 0.0191(2) 0.00050(19) 0.00526(19) -0.00271(19)
C47 0.0249(11) 0.0505(15) 0.0304(12) 0.0028(10) 0.0078(9) 0.0012(9)
C48 0.0513(15) 0.0320(12) 0.0278(11) 0.0028(9) 0.0012(10) -0.0153(11)
C49 0.0390(12) 0.0365(12) 0.0209(10) 0.0033(8) 0.0055(9) -0.0018(10)
C1S 0.0539(16) 0.0301(13) 0.0482(15) -0.0014(10) 0.0110(13) -0.0043(11)
C2S 0.0521(15) 0.0324(12) 0.0430(13) -0.0002(10) 0.0130(12) -0.0016(10)
O3S 0.0415(8) 0.0274(8) 0.0544(9) -0.0037(7) 0.0104(7) -0.0062(6)
C4S 0.0269(12) 0.0484(15) 0.085(2) -0.0249(14) 0.0020(13) 0.0026(10)
C5S 0.0509(19) 0.0367(16) 0.167(4) -0.032(2) 0.043(2) -0.0150(13)

loop_
_geom_bond_atom_site_label_1
_geom_bond_atom_site_label_2
_geom_bond_distance
_geom_bond_site_symmetry_2
_geom_bond_publ_flag
Zr1 N7 2.1839(13) . ?
Zr1 C45 2.2411(17) . ?
Zr1 C40 2.2482(17) . ?
Zr1 N3 2.3694(13) . ?
Zr1 Cl2 2.4282(5) . ?
Zr1 C6 2.5821(15) . ?
Zr1 C5 2.6259(16) . ?
N3 C4 1.2975(19) . ?
N3 C8 1.4543(19) . ?
C4 C5 1.476(2) . ?
C4 C20 1.543(2) . ?
C5 C6 1.385(2) . ?
C5 H50 0.895(17) . ?
C6 N7 1.3803(19) . ?
C6 C24 1.553(2) . ?
N7 C28 1.4391(19) . ?
C8 C13 1.407(2) . ?
C8 C9 1.410(2) . ?
C9 C10 1.392(2) . ?
C9 C17 1.520(2) . ?
C10 C11 1.379(2) . ?
C10 H51 0.949(17) . ?
C11 C12 1.379(2) . ?
C11 H52 0.896(18) . ?
C12 C13 1.394(2) . ?
C12 H53 0.968(16) . ?
C13 C14 1.514(2) . ?
C14 C15 1.523(3) . ?
C14 C16 1.534(2) . ?
C14 H54 0.929(16) . ?
C15 H55 0.99(2) . ?
C15 H56 0.98(2) . ?
C15 H57 0.955(18) . ?
C16 H58 0.95(2) . ?
C16 H59 0.97(2) . ?
C16 H60 0.98(2) . ?
C17 C19 1.537(2) . ?
C17 C18 1.537(2) . ?
C17 H61 0.943(16) . ?
C18 H62 0.977(19) . ?
C18 H63 0.95(2) . ?
C18 H64 0.98(2) . ?
C19 H65 0.940(19) . ?
C19 H66 1.01(2) . ?
C19 H67 0.99(2) . ?
C20 C21 1.525(2) . ?
C20 C23 1.537(2) . ?
C20 C22 1.540(2) . ?
C21 H68 0.960(18) . ?
C21 H69 0.909(19) . ?
C21 H70 0.96(2) . ?
C22 H71 0.95(2) . ?
C22 H72 0.94(2) . ?
C22 H73 0.99(2) . ?
C23 H74 0.971(19) . ?
C23 H75 0.974(19) . ?
C23 H76 0.937(19) . ?
C24 C27 1.531(2) . ?
C24 C26 1.535(2) . ?
C24 C25 1.540(2) . ?
C25 H77 1.003(18) . ?
C25 H78 0.966(18) . ?
C25 H79 0.954(18) . ?
C26 H80 0.979(17) . ?
C26 H81 0.960(18) . ?
C26 H82 0.945(19) . ?
C27 H83 0.950(17) . ?
C27 H84 0.958(17) . ?
C27 H85 0.958(18) . ?
C28 C33 1.417(2) . ?
C28 C29 1.421(2) . ?
C29 C30 1.392(2) . ?
C29 C37 1.516(2) . ?
C30 C31 1.372(3) . ?
C30 H86 0.931(18) . ?
C31 C32 1.377(2) . ?
C31 H87 0.943(17) . ?
C32 C33 1.396(2) . ?
C32 H88 0.916(17) . ?
C33 C34 1.531(2) . ?
C34 C35 1.533(3) . ?
C34 C36 1.534(2) . ?
C34 H89 0.951(16) . ?
C35 H90 0.97(2) . ?
C35 H91 0.96(2) . ?
C35 H92 1.006(19) . ?
C36 H93 0.975(19) . ?
C36 H94 0.986(19) . ?
C36 H95 0.973(18) . ?
C37 C38 1.525(3) . ?
C37 C39 1.532(3) . ?
C37 H96 0.918(17) . ?
C38 H97 0.98(2) . ?
C38 H98 0.94(2) . ?
C38 H99 0.970(19) . ?
C39 H100 0.89(2) . ?
C39 H101 0.96(2) . ?
C39 H102 0.973(19) . ?
C40 Si41 1.8675(17) . ?
C40 H103 0.96(2) . ?
C40 H104 0.90(2) . ?
Si41 C44 1.867(2) . ?
Si41 C43 1.867(2) . ?
Si41 C42 1.874(2) . ?
C42 H105 0.97(2) . ?
C42 H106 0.96(2) . ?
C42 H107 0.91(2) . ?
C43 H108 0.96(2) . ?
C43 H109 0.94(2) . ?
C43 H110 0.95(2) . ?
C44 H111 0.95(2) . ?
C44 H112 0.95(2) . ?
C44 H113 0.94(2) . ?
C45 Si46 1.8610(17) . ?
C45 H114 0.941(18) . ?
C45 H115 0.940(18) . ?
Si46 C47 1.860(2) . ?
Si46 C48 1.874(2) . ?
Si46 C49 1.874(2) . ?
C47 H116 0.89(2) . ?
C47 H117 0.95(2) . ?
C47 H118 0.94(2) . ?
C48 H119 0.85(3) . ?
C48 H120 0.99(3) . ?
C48 H121 0.91(3) . ?
C49 H122 0.98(2) . ?
C49 H123 0.95(2) . ?
C49 H124 0.98(2) . ?
C1S C2S 1.491(3) . ?
C1S H6S 0.94(2) . ?
C1S H7S 0.99(2) . ?
C1S H8S 0.91(2) . ?
C2S O3S 1.410(2) . ?
C2S H9S 1.00(2) . ?
C2S H10S 0.97(2) . ?
O3S C4S 1.413(3) . ?
C4S C5S 1.504(4) . ?
C4S H11S 0.97(2) . ?
C4S H12S 0.99(2) . ?
C5S H13S 0.96(3) . ?
C5S H14S 1.00(3) . ?
C5S H15S 0.98(3) . ?
